data_1515942
loop_
_publ_author_name
'Min, Chang'
'Sanchawala, Abbas'
'Seidel, Daniel'

_publ_section_title
;
 Dual C-H Functionalization of N-Aryl Amines: Synthesis of Polycyclic
 Amines via an Oxidative Povarov Approach.
;
_journal_issue 10
_journal_name_full 'Organic letters'
_journal_page_first 2756
_journal_page_last 2759
_journal_paper_doi 10.1021/ol501073f
_journal_volume 16
_journal_year 2014
_chemical_formula_moiety 'C20 H20 N2 O2, 0.5(C H2 Cl2)'
_chemical_formula_sum 'C20.5 H21 Cl N2 O2'
_chemical_formula_weight 362.84
_chemical_name_systematic
; 
 ? 
;
_space_group_crystal_system monoclinic
_space_group_IT_number 14
_space_group_name_Hall '-P 2ybc'
_space_group_name_H-M_alt 'P 1 21/c 1'
_symmetry_space_group_name_Hall '-P 2ybc'
_symmetry_space_group_name_H-M 'P 1 21/c 1'
_atom_sites_solution_hydrogens geom
_audit_creation_method SHELXL-2013
_cell_angle_alpha 90
_cell_angle_beta 99.452(3)
_cell_angle_gamma 90
_cell_formula_units_Z 4
_cell_length_a 11.2330(19)
_cell_length_b 22.492(4)
_cell_length_c 7.1548(12)
_cell_measurement_reflns_used 7631
_cell_measurement_temperature 100(2)
_cell_measurement_theta_max 31.90
_cell_measurement_theta_min 2.58
_cell_volume 1783.1(5)
_computing_cell_refinement 'Bruker SAINT'
_computing_data_collection 'Bruker APEX2'
_computing_data_reduction 'Bruker SAINT'
_computing_molecular_graphics 'Bruker SHELXTL'
_computing_publication_material 'Bruker SHELXTL'
_computing_structure_refinement 'SHELXL-2013 (Sheldrick, 2013)'
_computing_structure_solution 'SHELXS-97 (Sheldrick 2008)'
_diffrn_ambient_temperature 100(2)
_diffrn_measured_fraction_theta_full 0.999
_diffrn_measured_fraction_theta_max 0.999
_diffrn_measurement_device_type 'Bruker APEX-II CCD'
_diffrn_measurement_method '\f and \w scans'
_diffrn_radiation_type MoK\a
_diffrn_radiation_wavelength 0.71073
_diffrn_reflns_av_R_equivalents 0.0259
_diffrn_reflns_av_unetI/netI 0.0221
_diffrn_reflns_Laue_measured_fraction_full 0.999
_diffrn_reflns_Laue_measured_fraction_max 0.999
_diffrn_reflns_limit_h_max 14
_diffrn_reflns_limit_h_min -14
_diffrn_reflns_limit_k_max 28
_diffrn_reflns_limit_k_min -28
_diffrn_reflns_limit_l_max 9
_diffrn_reflns_limit_l_min -9
_diffrn_reflns_number 16094
_diffrn_reflns_point_group_measured_fraction_full 0.999
_diffrn_reflns_point_group_measured_fraction_max 0.999
_diffrn_reflns_theta_full 25.242
_diffrn_reflns_theta_max 26.726
_diffrn_reflns_theta_min 2.049
_exptl_absorpt_coefficient_mu 0.231
_exptl_absorpt_correction_T_max 0.7463
_exptl_absorpt_correction_T_min 0.6632
_exptl_absorpt_correction_type multi-scan
_exptl_absorpt_process_details 'Bruker SAINT (SADABS)'
_exptl_crystal_colour colourless
_exptl_crystal_density_diffrn 1.352
_exptl_crystal_description lathe
_exptl_crystal_F_000 764
_exptl_crystal_size_max 0.310
_exptl_crystal_size_mid 0.270
_exptl_crystal_size_min 0.150
_refine_diff_density_max 0.689
_refine_diff_density_min -0.633
_refine_diff_density_rms 0.073
_refine_ls_extinction_method none
_refine_ls_goodness_of_fit_ref 1.002
_refine_ls_hydrogen_treatment constr
_refine_ls_matrix_type full
_refine_ls_number_parameters 291
_refine_ls_number_reflns 3780
_refine_ls_number_restraints 165
_refine_ls_restrained_S_all 1.086
_refine_ls_R_factor_all 0.0914
_refine_ls_R_factor_gt 0.0795
_refine_ls_shift/su_max 0.001
_refine_ls_shift/su_mean 0.000
_refine_ls_structure_factor_coef Fsqd
_refine_ls_weighting_details 'w=1/[\s^2^(Fo^2^)+(0.1000P)^2^+2.5000P] where P=(Fo^2^+2Fc^2^)/3'
_refine_ls_weighting_scheme calc
_refine_ls_wR_factor_gt 0.2032
_refine_ls_wR_factor_ref 0.2129
_reflns_Friedel_coverage 0.000
_reflns_number_gt 3137
_reflns_number_total 3780
_reflns_threshold_expression 'I > 2\s(I)'
_cod_data_source_file ol501073f_si_002.cif
_cod_data_source_block pyrldn_P21c
_cod_depositor_comments 'Adding full bibliography for 1515942.cif.'
_cod_database_code 1515942
_shelx_space_group_comment
; 
The symmetry employed for this shelxl refinement is uniquely defined 
by the following loop, which should always be used as a source of 
symmetry information in preference to the above space-group names. 
They are only intended as comments. 
;
_shelx_estimated_absorpt_t_min 0.932
_shelx_estimated_absorpt_t_max 0.966
_shelxl_version_number 2013-4

loop_
_space_group_symop_operation_xyz
'x, y, z'
'-x, y+1/2, -z+1/2'
'-x, -y, -z'
'x, -y-1/2, z-1/2'

loop_
_atom_site_label
_atom_site_type_symbol
_atom_site_fract_x
_atom_site_fract_y
_atom_site_fract_z
_atom_site_U_iso_or_equiv
_atom_site_adp_type
_atom_site_occupancy
_atom_site_site_symmetry_order
_atom_site_calc_flag
_atom_site_refinement_flags_posn
_atom_site_refinement_flags_adp
_atom_site_refinement_flags_occupancy
_atom_site_disorder_assembly
_atom_site_disorder_group
O1 O 0.3252(2) 0.00979(8) 0.9575(3) 0.0478(6) Uani 1 1 d . . . . .
O2 O 0.4029(2) -0.02772(8) 0.7118(3) 0.0516(6) Uani 1 1 d . . . . .
N1 N 0.42785(18) 0.06995(9) 0.8008(3) 0.0309(5) Uani 1 1 d . . . . .
C1 C 0.3876(2) 0.01424(11) 0.8110(3) 0.0322(6) Uani 1 1 d . . . . .
C2 C 0.3213(3) 0.06608(12) 1.0485(4) 0.0403(6) Uani 1 1 d . . . . .
H2A H 0.3495 0.0624 1.1865 0.048 Uiso 1 1 calc R U . . .
H2B H 0.2381 0.0821 1.0275 0.048 Uiso 1 1 calc R U . . .
C3 C 0.4047(2) 0.10645(11) 0.9594(4) 0.0345(6) Uani 1 1 d . . . . .
H3A H 0.3647 0.1443 0.9156 0.041 Uiso 1 1 calc R U . . .
H3B H 0.4800 0.1150 1.0483 0.041 Uiso 1 1 calc R U . . .
C4 C 0.5039(2) 0.08773(10) 0.6654(3) 0.0284(5) Uani 1 1 d . . . . .
H4 H 0.5176 0.0519 0.5889 0.034 Uiso 1 1 calc R U . . .
C5 C 0.6270(2) 0.10974(11) 0.7638(3) 0.0299(5) Uani 1 1 d . . . . .
H5A H 0.6167 0.1456 0.8397 0.036 Uiso 1 1 calc R U . . .
H5B H 0.6666 0.0786 0.8503 0.036 Uiso 1 1 calc R U . . .
C6 C 0.7045(2) 0.12433(11) 0.6163(3) 0.0309(5) Uani 1 1 d . . . . .
H6 H 0.7111 0.0878 0.5392 0.037 Uiso 1 1 calc R U . . .
C7 C 0.8315(2) 0.14389(11) 0.7017(4) 0.0337(6) Uani 1 1 d . . . . .
C8 C 0.8837(3) 0.13048(18) 0.8841(5) 0.0563(9) Uani 1 1 d . . . . .
H8 H 0.8383 0.1095 0.9637 0.068 Uiso 1 1 calc R U . . .
C9 C 1.0018(3) 0.1471(2) 0.9543(6) 0.0693(11) Uani 1 1 d . . . . .
H9 H 1.0361 0.1375 1.0810 0.083 Uiso 1 1 calc R U . . .
C10 C 1.0688(3) 0.17717(15) 0.8420(5) 0.0539(8) Uani 1 1 d . . . . .
H10 H 1.1498 0.1882 0.8893 0.065 Uiso 1 1 calc R U . . .
C11 C 1.0180(3) 0.19102(14) 0.6618(6) 0.0543(9) Uani 1 1 d . . . . .
H11 H 1.0639 0.2124 0.5839 0.065 Uiso 1 1 calc R U . . .
C12 C 0.8995(3) 0.17457(14) 0.5886(5) 0.0459(7) Uani 1 1 d . . . . .
C13A C 0.8444(6) 0.1758(3) 0.3764(10) 0.0427(14) Uani 0.5 1 d D U P A 1
H13A H 0.8354 0.1350 0.3243 0.051 Uiso 0.5 1 calc R U P A 1
H13B H 0.8960 0.1990 0.3034 0.051 Uiso 0.5 1 calc R U P A 1
C14A C 0.7208(6) 0.2056(3) 0.3674(10) 0.0384(14) Uani 0.5 1 d D U P A 1
H14A H 0.7315 0.2470 0.4138 0.046 Uiso 0.5 1 calc R U P A 1
H14B H 0.6786 0.2066 0.2346 0.046 Uiso 0.5 1 calc R U P A 1
C13B C 0.8355(8) 0.2030(4) 0.4090(12) 0.0603(19) Uani 0.5 1 d D U P A 2
H13C H 0.8294 0.2463 0.4313 0.072 Uiso 0.5 1 calc R U P A 2
H13D H 0.8858 0.1976 0.3088 0.072 Uiso 0.5 1 calc R U P A 2
C14B C 0.7134(8) 0.1801(4) 0.3377(13) 0.0580(19) Uani 0.5 1 d D U P A 2
H14C H 0.6701 0.2086 0.2452 0.070 Uiso 0.5 1 calc R U P A 2
H14D H 0.7200 0.1419 0.2714 0.070 Uiso 0.5 1 calc R U P A 2
N2 N 0.6460(2) 0.17119(10) 0.4882(3) 0.0349(5) Uani 1 1 d . . . . .
C15 C 0.5211(3) 0.17382(11) 0.4453(3) 0.0340(6) Uani 1 1 d . . . . .
C16 C 0.4648(3) 0.21722(13) 0.3182(4) 0.0453(7) Uani 1 1 d . . . . .
H16 H 0.5132 0.2446 0.2629 0.054 Uiso 1 1 calc R U . . .
C17 C 0.3415(3) 0.22073(15) 0.2731(4) 0.0526(8) Uani 1 1 d . . . . .
H17 H 0.3061 0.2499 0.1852 0.063 Uiso 1 1 calc R U . . .
C18 C 0.2685(3) 0.18269(15) 0.3529(4) 0.0517(8) Uani 1 1 d . . . . .
H18 H 0.1832 0.1852 0.3202 0.062 Uiso 1 1 calc R U . . .
C19 C 0.3220(2) 0.14022(13) 0.4831(4) 0.0397(6) Uani 1 1 d . . . . .
H19 H 0.2720 0.1143 0.5410 0.048 Uiso 1 1 calc R U . . .
C20 C 0.4462(2) 0.13527(11) 0.5293(3) 0.0306(5) Uani 1 1 d . . . . .
Cl1A Cl -0.1256(6) 0.0061(3) 0.3729(14) 0.143(3) Uani 0.25 1 d D U P B 1
Cl2A Cl 0.1219(7) 0.0213(4) 0.3949(16) 0.118(3) Uani 0.25 1 d D U P B 1
C21A C 0.0136(9) -0.0234(7) 0.471(3) 0.091(3) Uani 0.25 1 d D U P B 1
H21A H 0.0209 -0.0648 0.4270 0.109 Uiso 0.25 1 calc R U P B 1
H21B H 0.0233 -0.0233 0.6106 0.109 Uiso 0.25 1 calc R U P B 1
Cl1B Cl 0.0010(12) -0.0241(5) 0.6811(12) 0.147(3) Uani 0.25 1 d D U P C 2
Cl2B Cl 0.0656(6) 0.0276(4) 0.3397(14) 0.099(2) Uani 0.25 1 d D U P C 2
C21B C -0.0423(11) -0.0122(7) 0.4297(17) 0.070(3) Uani 0.25 1 d D U P C 2
H21C H -0.0541 -0.0511 0.3644 0.084 Uiso 0.25 1 calc R U P C 2
H21D H -0.1199 0.0096 0.4056 0.084 Uiso 0.25 1 calc R U P C 2

loop_
_atom_site_aniso_label
_atom_site_aniso_U_11
_atom_site_aniso_U_22
_atom_site_aniso_U_33
_atom_site_aniso_U_23
_atom_site_aniso_U_13
_atom_site_aniso_U_12
O1 0.0771(15) 0.0317(10) 0.0374(10) 0.0001(8) 0.0181(10) -0.0155(10)
O2 0.0868(17) 0.0271(10) 0.0428(11) -0.0082(8) 0.0162(11) -0.0161(10)
N1 0.0293(10) 0.0247(10) 0.0393(11) -0.0065(8) 0.0073(9) -0.0046(8)
C1 0.0393(14) 0.0268(12) 0.0280(12) 0.0031(10) -0.0023(10) -0.0056(10)
C2 0.0408(15) 0.0339(14) 0.0485(16) -0.0036(12) 0.0143(12) 0.0006(11)
C3 0.0395(14) 0.0281(12) 0.0360(13) -0.0040(10) 0.0067(11) -0.0008(10)
C4 0.0269(12) 0.0249(11) 0.0326(12) -0.0052(9) 0.0025(9) -0.0027(9)
C5 0.0291(12) 0.0269(11) 0.0322(12) 0.0031(9) 0.0011(10) -0.0046(9)
C6 0.0342(13) 0.0277(12) 0.0306(12) -0.0031(10) 0.0046(10) -0.0036(10)
C7 0.0307(13) 0.0332(13) 0.0395(14) -0.0071(10) 0.0126(11) -0.0041(10)
C8 0.0277(14) 0.091(3) 0.0501(18) 0.0137(17) 0.0056(13) -0.0137(15)
C9 0.0299(16) 0.113(3) 0.064(2) 0.007(2) 0.0017(15) -0.0129(18)
C10 0.0255(14) 0.0573(19) 0.080(2) -0.0113(17) 0.0105(15) -0.0037(13)
C11 0.0407(16) 0.0448(17) 0.084(2) -0.0005(16) 0.0292(17) -0.0105(13)
C12 0.0428(16) 0.0454(16) 0.0533(17) 0.0007(13) 0.0187(13) -0.0111(13)
C13A 0.056(3) 0.037(3) 0.042(3) -0.002(3) 0.030(2) -0.008(3)
C14A 0.051(3) 0.035(3) 0.030(3) 0.004(3) 0.012(2) -0.013(3)
C13B 0.067(4) 0.067(4) 0.048(3) 0.010(3) 0.016(3) -0.027(4)
C14B 0.066(3) 0.066(4) 0.043(3) 0.006(4) 0.012(3) -0.017(4)
N2 0.0428(13) 0.0336(11) 0.0290(11) 0.0033(9) 0.0082(9) -0.0052(9)
C15 0.0478(15) 0.0307(12) 0.0226(11) -0.0055(9) 0.0030(10) 0.0025(11)
C16 0.069(2) 0.0365(15) 0.0282(13) -0.0001(11) 0.0035(13) 0.0083(13)
C17 0.073(2) 0.0508(18) 0.0301(14) -0.0019(13) -0.0033(14) 0.0232(16)
C18 0.0487(17) 0.063(2) 0.0370(15) -0.0138(14) -0.0111(13) 0.0220(15)
C19 0.0378(14) 0.0453(15) 0.0329(13) -0.0112(11) -0.0035(11) 0.0062(12)
C20 0.0347(13) 0.0304(12) 0.0246(11) -0.0088(9) -0.0013(9) 0.0042(10)
Cl1A 0.090(4) 0.098(4) 0.217(7) -0.037(4) -0.044(4) 0.023(3)
Cl2A 0.086(4) 0.070(4) 0.203(8) -0.002(4) 0.033(5) -0.022(4)
C21A 0.071(6) 0.078(6) 0.130(6) -0.004(5) 0.032(5) 0.003(5)
Cl1B 0.178(8) 0.156(7) 0.112(5) -0.002(4) 0.035(6) 0.014(7)
Cl2B 0.054(3) 0.078(3) 0.172(6) 0.032(4) 0.038(4) -0.012(3)
C21B 0.044(5) 0.053(5) 0.113(6) 0.002(5) 0.011(5) 0.007(5)

loop_
_atom_type_symbol
_atom_type_description
_atom_type_scat_dispersion_real
_atom_type_scat_dispersion_imag
_atom_type_scat_source
C C 0.0033 0.0016 'International Tables Vol C Tables 4.2.6.8 and 6.1.1.4'
H H 0.0000 0.0000 'International Tables Vol C Tables 4.2.6.8 and 6.1.1.4'
N N 0.0061 0.0033 'International Tables Vol C Tables 4.2.6.8 and 6.1.1.4'
O O 0.0106 0.0060 'International Tables Vol C Tables 4.2.6.8 and 6.1.1.4'
Cl Cl 0.1484 0.1585 'International Tables Vol C Tables 4.2.6.8 and 6.1.1.4'

loop_
_geom_angle_atom_site_label_1
_geom_angle_atom_site_label_2
_geom_angle_atom_site_label_3
_geom_angle
C1 O1 C2 110.2(2)
C1 N1 C4 122.5(2)
C1 N1 C3 112.3(2)
C4 N1 C3 124.39(19)
O2 C1 N1 128.0(3)
O2 C1 O1 122.5(2)
N1 C1 O1 109.5(2)
O1 C2 C3 105.8(2)
O1 C2 H2A 110.6
C3 C2 H2A 110.6
O1 C2 H2B 110.6
C3 C2 H2B 110.6
H2A C2 H2B 108.7
N1 C3 C2 101.0(2)
N1 C3 H3A 111.6
C2 C3 H3A 111.6
N1 C3 H3B 111.6
C2 C3 H3B 111.6
H3A C3 H3B 109.4
N1 C4 C20 112.8(2)
N1 C4 C5 111.70(19)
C20 C4 C5 109.03(19)
N1 C4 H4 107.7
C20 C4 H4 107.7
C5 C4 H4 107.7
C6 C5 C4 109.3(2)
C6 C5 H5A 109.8
C4 C5 H5A 109.8
C6 C5 H5B 109.8
C4 C5 H5B 109.8
H5A C5 H5B 108.3
N2 C6 C5 109.8(2)
N2 C6 C7 109.6(2)
C5 C6 C7 113.1(2)
N2 C6 H6 108.1
C5 C6 H6 108.1
C7 C6 H6 108.1
C8 C7 C12 118.3(3)
C8 C7 C6 122.9(2)
C12 C7 C6 118.7(2)
C7 C8 C9 121.1(3)
C7 C8 H8 119.4
C9 C8 H8 119.4
C10 C9 C8 120.4(3)
C10 C9 H9 119.8
C8 C9 H9 119.8
C11 C10 C9 119.1(3)
C11 C10 H10 120.5
C9 C10 H10 120.5
C10 C11 C12 121.4(3)
C10 C11 H11 119.3
C12 C11 H11 119.3
C7 C12 C11 119.7(3)
C7 C12 C13B 118.5(4)
C11 C12 C13B 119.9(4)
C7 C12 C13A 114.4(3)
C11 C12 C13A 124.6(4)
C12 C13A C14A 105.3(5)
C12 C13A H13A 110.7
C14A C13A H13A 110.7
C12 C13A H13B 110.7
C14A C13A H13B 110.7
H13A C13A H13B 108.8
N2 C14A C13A 109.7(5)
N2 C14A H14A 109.7
C13A C14A H14A 109.7
N2 C14A H14B 109.7
C13A C14A H14B 109.7
H14A C14A H14B 108.2
C14B C13B C12 115.6(7)
C14B C13B H13C 108.4
C12 C13B H13C 108.4
C14B C13B H13D 108.4
C12 C13B H13D 108.4
H13C C13B H13D 107.5
N2 C14B C13B 111.5(7)
N2 C14B H14C 109.3
C13B C14B H14C 109.3
N2 C14B H14D 109.3
C13B C14B H14D 109.3
H14C C14B H14D 108.0
C15 N2 C14B 118.0(4)
C15 N2 C6 119.9(2)
C14B N2 C6 109.3(4)
C15 N2 C14A 119.2(3)
C6 N2 C14A 119.1(3)
N2 C15 C20 122.1(2)
N2 C15 C16 120.2(3)
C20 C15 C16 117.7(3)
C17 C16 C15 121.3(3)
C17 C16 H16 119.3
C15 C16 H16 119.3
C18 C17 C16 121.0(3)
C18 C17 H17 119.5
C16 C17 H17 119.5
C17 C18 C19 118.9(3)
C17 C18 H18 120.6
C19 C18 H18 120.6
C20 C19 C18 121.3(3)
C20 C19 H19 119.4
C18 C19 H19 119.4
C19 C20 C15 119.8(2)
C19 C20 C4 121.1(2)
C15 C20 C4 119.0(2)
Cl1A C21A Cl2A 106.5(7)
Cl1A C21A H21A 110.4
Cl2A C21A H21A 110.4
Cl1A C21A H21B 110.4
Cl2A C21A H21B 110.4
H21A C21A H21B 108.6
Cl2B C21B Cl1B 111.1(7)
Cl2B C21B H21C 109.4
Cl1B C21B H21C 109.4
Cl2B C21B H21D 109.4
Cl1B C21B H21D 109.4
H21C C21B H21D 108.0

loop_
_geom_bond_atom_site_label_1
_geom_bond_atom_site_label_2
_geom_bond_distance
O1 C1 1.357(3)
O1 C2 1.428(3)
O2 C1 1.210(3)
N1 C1 1.338(3)
N1 C4 1.449(3)
N1 C3 1.458(3)
C2 C3 1.518(4)
C2 H2A 0.9900
C2 H2B 0.9900
C3 H3A 0.9900
C3 H3B 0.9900
C4 C20 1.518(3)
C4 C5 1.527(3)
C4 H4 1.0000
C5 C6 1.510(3)
C5 H5A 0.9900
C5 H5B 0.9900
C6 N2 1.478(3)
C6 C7 1.522(3)
C6 H6 1.0000
C7 C8 1.374(4)
C7 C12 1.385(4)
C8 C9 1.390(4)
C8 H8 0.9500
C9 C10 1.367(5)
C9 H9 0.9500
C10 C11 1.357(5)
C10 H10 0.9500
C11 C12 1.398(5)
C11 H11 0.9500
C12 C13B 1.509(9)
C12 C13A 1.543(8)
C13A C14A 1.533(9)
C13A H13A 0.9900
C13A H13B 0.9900
C14A N2 1.513(7)
C14A H14A 0.9900
C14A H14B 0.9900
C13B C14B 1.476(10)
C13B H13C 0.9900
C13B H13D 0.9900
C14B N2 1.429(9)
C14B H14C 0.9900
C14B H14D 0.9900
N2 C15 1.387(4)
C15 C20 1.410(4)
C15 C16 1.411(4)
C16 C17 1.371(5)
C16 H16 0.9500
C17 C18 1.373(5)
C17 H17 0.9500
C18 C19 1.399(4)
C18 H18 0.9500
C19 C20 1.385(4)
C19 H19 0.9500
Cl1A C21A 1.737(10)
Cl2A C21A 1.732(9)
C21A H21A 0.9900
C21A H21B 0.9900
Cl1B C21B 1.805(9)
Cl2B C21B 1.715(9)
C21B H21C 0.9900
C21B H21D 0.9900

loop_
_geom_torsion_atom_site_label_1
_geom_torsion_atom_site_label_2
_geom_torsion_atom_site_label_3
_geom_torsion_atom_site_label_4
_geom_torsion
C4 N1 C1 O2 -2.7(4)
C3 N1 C1 O2 -172.5(3)
C4 N1 C1 O1 176.2(2)
C3 N1 C1 O1 6.4(3)
C2 O1 C1 O2 -179.8(3)
C2 O1 C1 N1 1.2(3)
C1 O1 C2 C3 -7.7(3)
C1 N1 C3 C2 -10.5(3)
C4 N1 C3 C2 179.9(2)
O1 C2 C3 N1 10.5(3)
C1 N1 C4 C20 118.8(2)
C3 N1 C4 C20 -72.6(3)
C1 N1 C4 C5 -118.0(2)
C3 N1 C4 C5 50.6(3)
N1 C4 C5 C6 176.85(19)
C20 C4 C5 C6 -57.9(3)
C4 C5 C6 N2 60.0(2)
C4 C5 C6 C7 -177.2(2)
N2 C6 C7 C8 144.1(3)
C5 C6 C7 C8 21.2(4)
N2 C6 C7 C12 -38.5(3)
C5 C6 C7 C12 -161.4(2)
C12 C7 C8 C9 -0.1(5)
C6 C7 C8 C9 177.3(3)
C7 C8 C9 C10 -0.2(6)
C8 C9 C10 C11 0.6(6)
C9 C10 C11 C12 -0.8(5)
C8 C7 C12 C11 -0.1(5)
C6 C7 C12 C11 -177.6(3)
C8 C7 C12 C13B -164.6(5)
C6 C7 C12 C13B 17.9(6)
C8 C7 C12 C13A 167.5(4)
C6 C7 C12 C13A -10.0(4)
C10 C11 C12 C7 0.5(5)
C10 C11 C12 C13B 164.8(5)
C10 C11 C12 C13A -165.7(4)
C7 C12 C13A C14A 59.2(6)
C11 C12 C13A C14A -133.9(5)
C13B C12 C13A C14A -46.3(9)
C12 C13A C14A N2 -57.4(6)
C7 C12 C13B C14B -19.0(10)
C11 C12 C13B C14B 176.6(7)
C13A C12 C13B C14B 68.2(10)
C12 C13B C14B N2 42.2(11)
C13B C14B N2 C15 153.9(6)
C13B C14B N2 C6 -64.5(8)
C13B C14B N2 C14A 54.5(11)
C5 C6 N2 C15 -33.1(3)
C7 C6 N2 C15 -157.9(2)
C5 C6 N2 C14B -173.8(4)
C7 C6 N2 C14B 61.4(4)
C5 C6 N2 C14A 162.3(3)
C7 C6 N2 C14A 37.5(4)
C13A C14A N2 C15 -154.1(4)
C13A C14A N2 C14B -60.4(12)
C13A C14A N2 C6 10.6(7)
C14B N2 C15 C20 141.5(5)
C6 N2 C15 C20 4.1(3)
C14A N2 C15 C20 168.6(3)
C14B N2 C15 C16 -40.5(5)
C6 N2 C15 C16 -177.9(2)
C14A N2 C15 C16 -13.4(4)
N2 C15 C16 C17 179.9(2)
C20 C15 C16 C17 -2.0(4)
C15 C16 C17 C18 1.2(4)
C16 C17 C18 C19 0.5(4)
C17 C18 C19 C20 -1.3(4)
C18 C19 C20 C15 0.5(4)
C18 C19 C20 C4 -177.8(2)
N2 C15 C20 C19 179.2(2)
C16 C15 C20 C19 1.2(3)
N2 C15 C20 C4 -2.4(3)
C16 C15 C20 C4 179.5(2)
N1 C4 C20 C19 -27.5(3)
C5 C4 C20 C19 -152.2(2)
N1 C4 C20 C15 154.2(2)
C5 C4 C20 C15 29.5(3)
